data_7001801
loop_
_publ_author_name
'Chang, Han-Hun'
'Huang, Hung-Jen'
'Ho, Yun-Lung'
'Wen, Yu-Der'
'Huang, Wei-Ning'
'Chiou, Show-Jen'

_publ_section_title
;
 The water-soluble Roussin's red ester acting as a potential
 photochemical NO-delivery agent: Photolysis reactions, DNA cleavage
 and anticancer activity
;
_journal_issue 32
_journal_name_full 'Dalton Transactions'
_journal_page_first 6396
_journal_page_last 6402
_journal_paper_doi 10.1039/b902478f
_journal_year 2009
_chemical_formula_moiety 'C23 H25 O3 P1 S1'
_chemical_formula_sum 'C23 H25 O3 P S'
_chemical_formula_weight 412.46
_chemical_name_systematic
;
?
;
_space_group_IT_number 14
_symmetry_cell_setting monoclinic
_symmetry_space_group_name_Hall '-P 2yn'
_symmetry_space_group_name_H-M 'P 1 21/n 1'
_atom_sites_solution_hydrogens geom
_atom_sites_solution_primary direct
_atom_sites_solution_secondary difmap
_audit_creation_method SHELXL-97
_cell_angle_alpha 90.00
_cell_angle_beta 112.9130(10)
_cell_angle_gamma 90.00
_cell_formula_units_Z 4
_cell_length_a 7.00660(10)
_cell_length_b 34.1821(7)
_cell_length_c 9.0994(2)
_cell_measurement_reflns_used 17310
_cell_measurement_temperature 200(2)
_cell_measurement_theta_max 25.35
_cell_measurement_theta_min 2.037
_cell_volume 2007.36(7)
_computing_cell_refinement 'HKL Scalepack (Otwinowski & Minor 1997)'
_computing_data_collection 'Collect (Nonius BV, 1997-2000)'
_computing_data_reduction 'HKL Denzo and Scalepack'
_computing_molecular_graphics 'Ortep-3 for Windows (Farrugia, 1997)'
_computing_publication_material 'WinGX publication routines (Farrugia, 1999)'
_computing_structure_refinement 'SHELXL-97 (Sheldrick, 1997)'
_computing_structure_solution 'SHELXS-86 (Sheldrick, 1986)'
_diffrn_ambient_temperature 200(2)
_diffrn_detector_area_resol_mean 9
_diffrn_measured_fraction_theta_full 0.999
_diffrn_measured_fraction_theta_max 0.999
_diffrn_measurement_device_type KappaCCD
_diffrn_measurement_method 'CCD rotation images, thick slices'
_diffrn_radiation_monochromator graphite
_diffrn_radiation_source 'fine-focus sealed tube'
_diffrn_radiation_type MoK\a
_diffrn_radiation_wavelength 0.71073
_diffrn_reflns_av_R_equivalents 0.0712
_diffrn_reflns_av_sigmaI/netI 0.0601
_diffrn_reflns_limit_h_max 8
_diffrn_reflns_limit_h_min -8
_diffrn_reflns_limit_k_max 41
_diffrn_reflns_limit_k_min -36
_diffrn_reflns_limit_l_max 10
_diffrn_reflns_limit_l_min -10
_diffrn_reflns_number 14233
_diffrn_reflns_theta_full 25.35
_diffrn_reflns_theta_max 25.35
_diffrn_reflns_theta_min 2.38
_exptl_absorpt_coefficient_mu 0.263
_exptl_absorpt_correction_T_max 1.018
_exptl_absorpt_correction_T_min 0.9211
_exptl_absorpt_correction_type multi-scan
_exptl_absorpt_process_details
;
?
;
_exptl_crystal_colour colorless
_exptl_crystal_density_diffrn 1.365
_exptl_crystal_density_method 'not measured'
_exptl_crystal_description prism
_exptl_crystal_F_000 872
_exptl_crystal_size_max 0.16
_exptl_crystal_size_mid 0.13
_exptl_crystal_size_min 0.06
_refine_diff_density_max 0.478
_refine_diff_density_min -0.566
_refine_diff_density_rms 0.141
_refine_ls_extinction_coef 0.022(3)
_refine_ls_extinction_expression Fc^*^=kFc[1+0.001xFc^2^\l^3^/sin(2\q)]^-1/4^
_refine_ls_extinction_method SHELXL
_refine_ls_goodness_of_fit_ref 1.129
_refine_ls_hydrogen_treatment fixed
_refine_ls_matrix_type full
_refine_ls_number_parameters 254
_refine_ls_number_reflns 3677
_refine_ls_number_restraints 0
_refine_ls_restrained_S_all 1.129
_refine_ls_R_factor_all 0.0780
_refine_ls_R_factor_gt 0.0524
_refine_ls_shift/su_max 0.000
_refine_ls_shift/su_mean 0.000
_refine_ls_structure_factor_coef Fsqd
_refine_ls_weighting_details 'calc w=1/[\s^2^(Fo^2^)+(0.0775P)^2^+0.9187P] where P=(Fo^2^+2Fc^2^)/3'
_refine_ls_weighting_scheme calc
_refine_ls_wR_factor_gt 0.1259
_refine_ls_wR_factor_ref 0.1581
_reflns_number_gt 2820
_reflns_number_total 3677
_reflns_threshold_expression >2sigma(I)
_cod_data_source_file b902478f.txt
_cod_data_source_block 8246
_cod_original_cell_volume 2007.35(7)
_cod_original_sg_symbol_H-M 'P 21/n'
_cod_database_code 7001801

loop_
_symmetry_equiv_pos_as_xyz
'x, y, z'
'-x+1/2, y+1/2, -z+1/2'
'-x, -y, -z'
'x-1/2, -y-1/2, z-1/2'

loop_
_atom_site_label
_atom_site_type_symbol
_atom_site_fract_x
_atom_site_fract_y
_atom_site_fract_z
_atom_site_U_iso_or_equiv
_atom_site_adp_type
_atom_site_occupancy
_atom_site_symmetry_multiplicity
_atom_site_calc_flag
_atom_site_refinement_flags
_atom_site_disorder_assembly
_atom_site_disorder_group
S1 S 0.77444(12) 0.14880(2) 0.85480(9) 0.0281(3) Uani 1 1 d . . .
P1 P 0.85035(13) 0.22433(2) 0.59861(9) 0.0274(3) Uani 1 1 d . . .
O1 O 0.5911(4) 0.27854(7) 0.6183(3) 0.0420(6) Uani 1 1 d . . .
H1' H 0.4696 0.2759 0.6298 0.050 Uiso 1 1 d R . .
O2 O 1.2203(3) 0.26448(7) 0.6800(3) 0.0384(6) Uani 1 1 d . . .
H2' H 1.2092 0.2760 0.7591 0.046 Uiso 1 1 d R . .
O3 O 0.6955(4) 0.20876(7) 0.4442(2) 0.0354(6) Uani 1 1 d . . .
C1 C 0.7249(5) 0.24897(9) 0.7136(4) 0.0325(7) Uani 1 1 d . . .
H1A H 0.6459 0.2303 0.7470 0.039 Uiso 1 1 calc R . .
H1B H 0.8287 0.2606 0.8083 0.039 Uiso 1 1 calc R . .
C2 C 1.0228(5) 0.25901(11) 0.5592(4) 0.0382(8) Uani 1 1 d . . .
H2A H 1.0408 0.2505 0.4637 0.046 Uiso 1 1 calc R . .
H2B H 0.9538 0.2842 0.5357 0.046 Uiso 1 1 calc R . .
C3 C 1.0169(5) 0.18758(9) 0.7263(4) 0.0297(7) Uani 1 1 d . . .
H3A H 1.1337 0.1837 0.6960 0.036 Uiso 1 1 calc R . .
H3B H 1.0707 0.1972 0.8352 0.036 Uiso 1 1 calc R . .
C4 C 0.9114(5) 0.14793(9) 0.7215(4) 0.0305(7) Uani 1 1 d . . .
H4A H 1.0149 0.1273 0.7537 0.037 Uiso 1 1 calc R . .
H4B H 0.8147 0.1425 0.6135 0.037 Uiso 1 1 calc R . .
C5 C 0.6054(5) 0.10471(8) 0.7932(3) 0.0257(7) Uani 1 1 d . . .
C6 C 0.4050(5) 0.11231(9) 0.6456(3) 0.0251(7) Uani 1 1 d . . .
C7 C 0.3775(5) 0.14409(9) 0.5438(4) 0.0316(7) Uani 1 1 d . . .
H7 H 0.4832 0.1623 0.5647 0.038 Uiso 1 1 calc R . .
C8 C 0.1932(5) 0.14885(10) 0.4111(4) 0.0357(8) Uani 1 1 d . . .
H8 H 0.1775 0.1703 0.3444 0.043 Uiso 1 1 calc R . .
C9 C 0.0335(5) 0.12227(11) 0.3770(4) 0.0391(9) Uani 1 1 d . . .
H9 H -0.0895 0.1256 0.2884 0.047 Uiso 1 1 calc R . .
C10 C 0.0596(5) 0.09058(10) 0.4769(4) 0.0350(8) Uani 1 1 d . . .
H10 H -0.0461 0.0723 0.4546 0.042 Uiso 1 1 calc R . .
C11 C 0.2410(5) 0.08578(9) 0.6096(4) 0.0306(7) Uani 1 1 d . . .
H11 H 0.2545 0.0645 0.6765 0.037 Uiso 1 1 calc R . .
C12 C 0.7314(5) 0.07053(9) 0.7673(4) 0.0257(7) Uani 1 1 d . . .
C13 C 0.6628(5) 0.04800(9) 0.6297(4) 0.0311(7) Uani 1 1 d . . .
H13 H 0.5378 0.0541 0.5470 0.037 Uiso 1 1 calc R . .
C14 C 0.7773(6) 0.01648(10) 0.6132(4) 0.0375(8) Uani 1 1 d . . .
H14 H 0.7275 0.0017 0.5202 0.045 Uiso 1 1 calc R . .
C15 C 0.9635(5) 0.00685(10) 0.7328(4) 0.0389(8) Uani 1 1 d . . .
H15 H 1.0387 -0.0146 0.7223 0.047 Uiso 1 1 calc R . .
C16 C 1.0372(5) 0.02965(10) 0.8693(4) 0.0362(8) Uani 1 1 d . . .
H16 H 1.1641 0.0237 0.9503 0.043 Uiso 1 1 calc R . .
C17 C 0.9238(5) 0.06103(9) 0.8859(4) 0.0299(7) Uani 1 1 d . . .
H17 H 0.9763 0.0762 0.9779 0.036 Uiso 1 1 calc R . .
C18 C 0.5473(5) 0.09806(9) 0.9386(3) 0.0264(7) Uani 1 1 d . . .
C19 C 0.5829(5) 0.06318(9) 1.0243(4) 0.0323(7) Uani 1 1 d . . .
H19 H 0.6450 0.0422 0.9948 0.039 Uiso 1 1 calc R . .
C20 C 0.5258(5) 0.05965(11) 1.1543(4) 0.0405(9) Uani 1 1 d . . .
H20 H 0.5512 0.0363 1.2113 0.049 Uiso 1 1 calc R . .
C21 C 0.4324(6) 0.09008(11) 1.1994(4) 0.0422(9) Uani 1 1 d . . .
H21 H 0.3945 0.0874 1.2861 0.051 Uiso 1 1 calc R . .
C22 C 0.3952(6) 0.12484(11) 1.1145(4) 0.0420(9) Uani 1 1 d . . .
H22 H 0.3333 0.1457 1.1445 0.050 Uiso 1 1 calc R . .
C23 C 0.4503(5) 0.12838(10) 0.9853(4) 0.0333(8) Uani 1 1 d . . .
H23 H 0.4221 0.1516 0.9278 0.040 Uiso 1 1 calc R . .

loop_
_atom_site_aniso_label
_atom_site_aniso_U_11
_atom_site_aniso_U_22
_atom_site_aniso_U_33
_atom_site_aniso_U_23
_atom_site_aniso_U_13
_atom_site_aniso_U_12
S1 0.0298(5) 0.0262(4) 0.0308(4) -0.0024(3) 0.0144(3) -0.0016(3)
P1 0.0261(5) 0.0303(5) 0.0253(4) 0.0016(3) 0.0096(3) -0.0007(3)
O1 0.0389(14) 0.0409(14) 0.0476(15) 0.0090(11) 0.0183(12) 0.0121(11)
O2 0.0316(13) 0.0499(15) 0.0323(12) -0.0039(11) 0.0108(10) -0.0053(11)
O3 0.0335(13) 0.0425(13) 0.0253(11) -0.0005(10) 0.0060(10) -0.0039(11)
C1 0.0330(18) 0.0307(17) 0.0336(18) 0.0030(14) 0.0127(15) 0.0058(14)
C2 0.038(2) 0.046(2) 0.0277(17) 0.0051(15) 0.0090(15) -0.0064(16)
C3 0.0241(16) 0.0348(17) 0.0326(17) 0.0016(14) 0.0135(13) -0.0014(14)
C4 0.0280(17) 0.0308(17) 0.0347(17) 0.0002(14) 0.0144(14) 0.0019(14)
C5 0.0261(16) 0.0240(15) 0.0278(16) 0.0022(13) 0.0113(13) 0.0008(13)
C6 0.0252(16) 0.0279(16) 0.0249(15) -0.0012(13) 0.0125(13) 0.0041(13)
C7 0.0336(18) 0.0312(17) 0.0336(17) 0.0014(14) 0.0169(15) 0.0020(14)
C8 0.0369(19) 0.041(2) 0.0278(17) 0.0067(15) 0.0105(15) 0.0100(16)
C9 0.0304(19) 0.056(2) 0.0281(18) -0.0026(16) 0.0079(14) 0.0093(17)
C10 0.0276(17) 0.040(2) 0.0383(18) -0.0086(16) 0.0144(15) -0.0030(15)
C11 0.0310(17) 0.0316(17) 0.0310(17) 0.0012(14) 0.0140(14) 0.0010(14)
C12 0.0266(16) 0.0233(15) 0.0300(16) 0.0051(13) 0.0139(13) 0.0018(13)
C13 0.0299(17) 0.0319(17) 0.0312(17) 0.0011(14) 0.0117(14) 0.0044(14)
C14 0.045(2) 0.0321(18) 0.0391(19) -0.0050(15) 0.0210(17) 0.0032(16)
C15 0.038(2) 0.0289(18) 0.055(2) 0.0052(16) 0.0237(18) 0.0095(15)
C16 0.0286(18) 0.0318(18) 0.048(2) 0.0071(16) 0.0151(15) 0.0068(15)
C17 0.0283(17) 0.0288(17) 0.0313(17) 0.0002(14) 0.0102(14) -0.0003(14)
C18 0.0220(15) 0.0303(16) 0.0267(15) 0.0002(13) 0.0093(13) 0.0007(13)
C19 0.0335(18) 0.0312(18) 0.0346(18) 0.0064(14) 0.0161(15) 0.0054(15)
C20 0.041(2) 0.045(2) 0.0346(18) 0.0135(16) 0.0128(16) 0.0029(17)
C21 0.041(2) 0.061(2) 0.0280(17) 0.0058(17) 0.0170(15) 0.0039(18)
C22 0.046(2) 0.046(2) 0.041(2) -0.0025(16) 0.0244(17) 0.0071(17)
C23 0.0338(19) 0.0343(18) 0.0327(17) 0.0035(14) 0.0140(15) 0.0053(15)

loop_
_atom_type_symbol
_atom_type_description
_atom_type_scat_dispersion_real
_atom_type_scat_dispersion_imag
_atom_type_scat_source
C C 0.0033 0.0016 'International Tables Vol C Tables 4.2.6.8 and 6.1.1.4'
H H 0.0000 0.0000 'International Tables Vol C Tables 4.2.6.8 and 6.1.1.4'
O O 0.0106 0.0060 'International Tables Vol C Tables 4.2.6.8 and 6.1.1.4'
P P 0.1023 0.0942 'International Tables Vol C Tables 4.2.6.8 and 6.1.1.4'
S S 0.1246 0.1234 'International Tables Vol C Tables 4.2.6.8 and 6.1.1.4'

loop_
_geom_angle_atom_site_label_1
_geom_angle_atom_site_label_2
_geom_angle_atom_site_label_3
_geom_angle
_geom_angle_site_symmetry_1
_geom_angle_site_symmetry_3
_geom_angle_publ_flag
C4 S1 C5 103.00(14) . . ?
O3 P1 C3 114.09(14) . . ?
O3 P1 C1 111.64(15) . . ?
C3 P1 C1 106.84(14) . . ?
O3 P1 C2 109.85(14) . . ?
C3 P1 C2 105.55(15) . . ?
C1 P1 C2 108.55(16) . . ?
C1 O1 H1' 106.7 . . ?
C2 O2 H2' 109.7 . . ?
O1 C1 P1 109.3(2) . . ?
O1 C1 H1A 109.8 . . ?
P1 C1 H1A 109.8 . . ?
O1 C1 H1B 109.8 . . ?
P1 C1 H1B 109.8 . . ?
H1A C1 H1B 108.3 . . ?
O2 C2 P1 117.3(2) . . ?
O2 C2 H2A 108.0 . . ?
P1 C2 H2A 108.0 . . ?
O2 C2 H2B 108.0 . . ?
P1 C2 H2B 108.0 . . ?
H2A C2 H2B 107.2 . . ?
C4 C3 P1 114.5(2) . . ?
C4 C3 H3A 108.6 . . ?
P1 C3 H3A 108.6 . . ?
C4 C3 H3B 108.6 . . ?
P1 C3 H3B 108.6 . . ?
H3A C3 H3B 107.6 . . ?
C3 C4 S1 109.9(2) . . ?
C3 C4 H4A 109.7 . . ?
S1 C4 H4A 109.7 . . ?
C3 C4 H4B 109.7 . . ?
S1 C4 H4B 109.7 . . ?
H4A C4 H4B 108.2 . . ?
C12 C5 C18 112.2(2) . . ?
C12 C5 C6 112.2(2) . . ?
C18 C5 C6 108.4(2) . . ?
C12 C5 S1 109.0(2) . . ?
C18 C5 S1 102.12(19) . . ?
C6 C5 S1 112.5(2) . . ?
C7 C6 C11 117.5(3) . . ?
C7 C6 C5 123.7(3) . . ?
C11 C6 C5 118.8(3) . . ?
C6 C7 C8 120.7(3) . . ?
C6 C7 H7 119.7 . . ?
C8 C7 H7 119.7 . . ?
C9 C8 C7 121.0(3) . . ?
C9 C8 H8 119.5 . . ?
C7 C8 H8 119.5 . . ?
C8 C9 C10 118.8(3) . . ?
C8 C9 H9 120.6 . . ?
C10 C9 H9 120.6 . . ?
C11 C10 C9 120.7(3) . . ?
C11 C10 H10 119.7 . . ?
C9 C10 H10 119.7 . . ?
C10 C11 C6 121.4(3) . . ?
C10 C11 H11 119.3 . . ?
C6 C11 H11 119.3 . . ?
C13 C12 C17 117.3(3) . . ?
C13 C12 C5 122.9(3) . . ?
C17 C12 C5 119.8(3) . . ?
C14 C13 C12 121.2(3) . . ?
C14 C13 H13 119.4 . . ?
C12 C13 H13 119.4 . . ?
C15 C14 C13 120.8(3) . . ?
C15 C14 H14 119.6 . . ?
C13 C14 H14 119.6 . . ?
C14 C15 C16 118.9(3) . . ?
C14 C15 H15 120.6 . . ?
C16 C15 H15 120.6 . . ?
C17 C16 C15 120.5(3) . . ?
C17 C16 H16 119.8 . . ?
C15 C16 H16 119.8 . . ?
C16 C17 C12 121.3(3) . . ?
C16 C17 H17 119.3 . . ?
C12 C17 H17 119.3 . . ?
C23 C18 C19 117.9(3) . . ?
C23 C18 C5 118.3(3) . . ?
C19 C18 C5 123.8(3) . . ?
C20 C19 C18 120.1(3) . . ?
C20 C19 H19 120.0 . . ?
C18 C19 H19 120.0 . . ?
C21 C20 C19 121.0(3) . . ?
C21 C20 H20 119.5 . . ?
C19 C20 H20 119.5 . . ?
C20 C21 C22 119.4(3) . . ?
C20 C21 H21 120.3 . . ?
C22 C21 H21 120.3 . . ?
C23 C22 C21 119.8(3) . . ?
C23 C22 H22 120.1 . . ?
C21 C22 H22 120.1 . . ?
C22 C23 C18 121.8(3) . . ?
C22 C23 H23 119.1 . . ?
C18 C23 H23 119.1 . . ?

loop_
_geom_bond_atom_site_label_1
_geom_bond_atom_site_label_2
_geom_bond_distance
_geom_bond_site_symmetry_2
_geom_bond_publ_flag
S1 C4 1.816(3) . ?
S1 C5 1.863(3) . ?
P1 O3 1.499(2) . ?
P1 C3 1.798(3) . ?
P1 C1 1.814(3) . ?
P1 C2 1.825(3) . ?
O1 C1 1.421(4) . ?
O1 H1' 0.9016 . ?
O2 C2 1.405(4) . ?
O2 H2' 0.8499 . ?
C1 H1A 0.9700 . ?
C1 H1B 0.9700 . ?
C2 H2A 0.9700 . ?
C2 H2B 0.9700 . ?
C3 C4 1.536(4) . ?
C3 H3A 0.9700 . ?
C3 H3B 0.9700 . ?
C4 H4A 0.9700 . ?
C4 H4B 0.9700 . ?
C5 C12 1.537(4) . ?
C5 C18 1.545(4) . ?
C5 C6 1.541(4) . ?
C6 C7 1.391(4) . ?
C6 C11 1.399(4) . ?
C7 C8 1.392(4) . ?
C7 H7 0.9300 . ?
C8 C9 1.380(5) . ?
C8 H8 0.9300 . ?
C9 C10 1.380(5) . ?
C9 H9 0.9300 . ?
C10 C11 1.381(4) . ?
C10 H10 0.9300 . ?
C11 H11 0.9300 . ?
C12 C13 1.386(4) . ?
C12 C17 1.398(4) . ?
C13 C14 1.385(5) . ?
C13 H13 0.9300 . ?
C14 C15 1.375(5) . ?
C14 H14 0.9300 . ?
C15 C16 1.384(5) . ?
C15 H15 0.9300 . ?
C16 C17 1.378(4) . ?
C16 H16 0.9300 . ?
C17 H17 0.9300 . ?
C18 C23 1.393(4) . ?
C18 C19 1.393(4) . ?
C19 C20 1.394(4) . ?
C19 H19 0.9300 . ?
C20 C21 1.374(5) . ?
C20 H20 0.9300 . ?
C21 C22 1.385(5) . ?
C21 H21 0.9300 . ?
C22 C23 1.378(4) . ?
C22 H22 0.9300 . ?
C23 H23 0.9300 . ?

loop_
_cod_related_entry_id
_cod_related_entry_database
_cod_related_entry_code
1 ChemSpider 30652607
